data_1508121
loop_
_publ_author_name
'Li, Jian-Rong'
'Zhou, Hong-Cai'

_publ_section_title
;
 Bridging-ligand-substitution strategy for the preparation of
 metal-organic polyhedra.
;
_journal_issue 10
_journal_name_full 'Nature chemistry'
_journal_page_first 893
_journal_page_last 898
_journal_paper_doi 10.1038/nchem.803
_journal_volume 2
_journal_year 2010
_chemical_formula_moiety 'C288 H288 Cu24 O120'
_chemical_formula_sum 'C288 H288 Cu24 O120'
_chemical_formula_weight 7186.08
_chemical_name_systematic
; 
 ? 
;
_space_group_IT_number 139
_symmetry_cell_setting tetragonal
_symmetry_space_group_name_Hall '-I 4 2'
_symmetry_space_group_name_H-M 'I 4/m m m'
_atom_sites_solution_hydrogens geom
_atom_sites_solution_primary direct
_atom_sites_solution_secondary difmap
_audit_creation_method SHELXL-97
_cell_angle_alpha 90.00
_cell_angle_beta 90.00
_cell_angle_gamma 90.00
_cell_formula_units_Z 2
_cell_length_a 29.296(9)
_cell_length_b 29.296(9)
_cell_length_c 41.22(2)
_cell_measurement_reflns_used 3866
_cell_measurement_temperature 110(2)
_cell_measurement_theta_max 24.5195
_cell_measurement_theta_min 2.1479
_cell_volume 35377(2)
_computing_cell_refinement 'SAINT+ ver. (Bruker, 2001)'
_computing_data_collection 'APEX2  (Bruker, 2008)'
_computing_data_reduction 'SAINT+ ver. (Bruker, 2001)'
_computing_molecular_graphics 'SHELXTL (Sheldrick, 2008)'
_computing_publication_material 'SHELXTL (Sheldrick, 2008)'
_computing_structure_refinement 'SHELXTL (Sheldrick, 2008)'
_computing_structure_solution 'SHELXTL (Sheldrick, 2008)'
_diffrn_ambient_temperature 110(2)
_diffrn_measured_fraction_theta_full 0.973
_diffrn_measured_fraction_theta_max 0.973
_diffrn_measurement_device_type 'Bruker SMART APEX II CCD area detector'
_diffrn_measurement_method 'phi and omega scans'
_diffrn_radiation_monochromator graphite
_diffrn_radiation_source 'fine-focus sealed tube'
_diffrn_radiation_type MoK\a
_diffrn_radiation_wavelength 0.71073
_diffrn_reflns_av_R_equivalents 0.1779
_diffrn_reflns_av_sigmaI/netI 0.1587
_diffrn_reflns_limit_h_max 34
_diffrn_reflns_limit_h_min -34
_diffrn_reflns_limit_k_max 32
_diffrn_reflns_limit_k_min -34
_diffrn_reflns_limit_l_max 48
_diffrn_reflns_limit_l_min -43
_diffrn_reflns_number 84632
_diffrn_reflns_theta_full 24.93
_diffrn_reflns_theta_max 24.93
_diffrn_reflns_theta_min 0.98
_exptl_absorpt_coefficient_mu 0.745
_exptl_absorpt_correction_T_max 0.8415
_exptl_absorpt_correction_T_min 0.8300
_exptl_absorpt_correction_type multi-scan
_exptl_absorpt_process_details 'SADABS (Sheldrick, 2008)'
_exptl_crystal_colour blue
_exptl_crystal_density_diffrn 0.675
_exptl_crystal_density_meas ?
_exptl_crystal_density_method 'not measured'
_exptl_crystal_description prism
_exptl_crystal_F_000 7344
_exptl_crystal_size_max 0.26
_exptl_crystal_size_mid 0.24
_exptl_crystal_size_min 0.24
_platon_squeeze_details
;
;
_refine_diff_density_max 0.688
_refine_diff_density_min -0.688
_refine_diff_density_rms 0.067
_refine_ls_extinction_method none
_refine_ls_goodness_of_fit_ref 1.027
_refine_ls_hydrogen_treatment constr
_refine_ls_matrix_type full
_refine_ls_number_parameters 250
_refine_ls_number_reflns 8203
_refine_ls_number_restraints 134
_refine_ls_restrained_S_all 1.021
_refine_ls_R_factor_all 0.1724
_refine_ls_R_factor_gt 0.0769
_refine_ls_shift/su_max 0.000
_refine_ls_shift/su_mean 0.000
_refine_ls_structure_factor_coef Fsqd
_refine_ls_weighting_details 'calc w=1/[\s^2^(Fo^2^)+(0.0300P)^2^+20.0000P] where P=(Fo^2^+2Fc^2^)/3'
_refine_ls_weighting_scheme calc
_refine_ls_wR_factor_gt 0.1518
_refine_ls_wR_factor_ref 0.1686
_reflns_number_gt 2973
_reflns_number_total 8203
_reflns_threshold_expression I>2\s(I)
_cod_data_source_file nchem.803-s2.cif
_cod_data_source_block str1
_cod_depositor_comments
;
The following automatic conversions were performed:

'_symmetry_cell_setting' value 'Tetragonal' changed to 'tetragonal'
according to /home/saulius/struct/CIF-dictionaries/cif_core.dic
dictionary named 'cif_core.dic' version 2.4.1 from 2010-06-29.

Automatic conversion script
Id: cif_fix_values 1891 2012-01-12 08:04:46Z andrius 

The following automatic conversions were performed:

'_exptl_crystal_density_meas' value 'not measured' was changed to '?'
- the value is perceived as not measured.

Automatic conversion script
Id: cif_fix_values 3008 2015-01-20 13:52:24Z robertas 
;
_cod_original_cell_volume 35377(23)
_cod_database_code 1508121

loop_
_symmetry_equiv_pos_as_xyz
'x, y, z'
'-x, -y, z'
'-y, x, z'
'y, -x, z'
'-x, y, -z'
'x, -y, -z'
'y, x, -z'
'-y, -x, -z'
'x+1/2, y+1/2, z+1/2'
'-x+1/2, -y+1/2, z+1/2'
'-y+1/2, x+1/2, z+1/2'
'y+1/2, -x+1/2, z+1/2'
'-x+1/2, y+1/2, -z+1/2'
'x+1/2, -y+1/2, -z+1/2'
'y+1/2, x+1/2, -z+1/2'
'-y+1/2, -x+1/2, -z+1/2'
'-x, -y, -z'
'x, y, -z'
'y, -x, -z'
'-y, x, -z'
'x, -y, z'
'-x, y, z'
'-y, -x, z'
'y, x, z'
'-x+1/2, -y+1/2, -z+1/2'
'x+1/2, y+1/2, -z+1/2'
'y+1/2, -x+1/2, -z+1/2'
'-y+1/2, x+1/2, -z+1/2'
'x+1/2, -y+1/2, z+1/2'
'-x+1/2, y+1/2, z+1/2'
'-y+1/2, -x+1/2, z+1/2'
'y+1/2, x+1/2, z+1/2'

loop_
_atom_site_label
_atom_site_type_symbol
_atom_site_fract_x
_atom_site_fract_y
_atom_site_fract_z
_atom_site_U_iso_or_equiv
_atom_site_adp_type
_atom_site_occupancy
_atom_site_symmetry_multiplicity
_atom_site_calc_flag
_atom_site_refinement_flags
_atom_site_disorder_assembly
_atom_site_disorder_group
Cu1 Cu 0.25834(3) 0.0000 0.18132(3) 0.0679(3) Uani 1 2 d S . .
Cu2 Cu 0.19583(3) 0.0000 0.13454(3) 0.0683(3) Uani 1 2 d S . .
Cu3 Cu 0.25985(3) 0.25985(3) 0.0000 0.0660(5) Uani 1 4 d S . .
Cu4 Cu 0.19558(3) 0.19558(3) 0.0000 0.0622(4) Uani 1 4 d S . .
O1 O 0.28836(13) 0.04661(14) 0.15515(11) 0.0828(13) Uani 1 1 d . . .
O2 O 0.23407(13) 0.04611(14) 0.11437(10) 0.0697(12) Uani 1 1 d . . .
O3 O 0.28849(13) 0.22134(14) 0.03326(11) 0.0779(13) Uani 1 1 d . . .
O4 O 0.23382(14) 0.16726(13) 0.03294(10) 0.0723(13) Uani 1 1 d . . .
O5 O 0.21910(14) 0.04696(13) 0.20068(10) 0.0797(13) Uani 1 1 d . . .
O6 O 0.16490(14) 0.04609(15) 0.16084(11) 0.0765(13) Uani 1 1 d . . .
O7 O 0.3058(2) 0.0000 0.2204(2) 0.169(2) Uani 1 2 d SU . .
O9 O 0.3120(3) 0.3120(3) 0.0000 0.169(2) Uani 1 4 d SU . .
O8 O 0.1472(2) 0.0000 0.0940(2) 0.169(2) Uani 1 2 d SU . .
O10 O 0.1435(3) 0.1435(3) 0.0000 0.169(2) Uani 1 4 d SU . .
C1 C 0.2698(3) 0.0620(2) 0.12738(19) 0.089(2) Uani 1 1 d . . .
C2 C 0.2954(2) 0.1004(2) 0.11152(16) 0.0651(17) Uani 1 1 d . . .
C3 C 0.3388(2) 0.1151(3) 0.12252(17) 0.092(2) Uani 1 1 d . . .
H3A H 0.3542 0.0984 0.1389 0.111 Uiso 1 1 calc R . .
C4 C 0.35874(17) 0.1539(2) 0.10938(18) 0.123(3) Uani 1 1 d DU B .
C5 C 0.3355(2) 0.1747(2) 0.08255(19) 0.096(2) Uani 1 1 d . . .
H5A H 0.3498 0.2002 0.0724 0.116 Uiso 1 1 calc R . .
C6 C 0.2935(2) 0.1603(2) 0.07028(17) 0.0743(19) Uani 1 1 d . . .
C7 C 0.2687(3) 0.1853(3) 0.04363(15) 0.0704(19) Uani 1 1 d . . .
C8 C 0.2734(2) 0.1206(2) 0.08532(16) 0.0660(17) Uani 1 1 d . . .
H8A H 0.2455 0.1084 0.0774 0.079 Uiso 1 1 calc R . .
C10 C 0.1830(2) 0.06107(19) 0.1855(2) 0.069(2) Uani 1 1 d . . .
C11 C 0.1576(2) 0.0980(2) 0.20330(17) 0.0708(19) Uani 1 1 d . . .
C12 C 0.12018(18) 0.12018(18) 0.1876(2) 0.070(3) Uani 1 2 d S . .
H12A H 0.1101 0.1101 0.1669 0.084 Uiso 1 2 calc SR . .
C13 C 0.1717(2) 0.1152(2) 0.2360(2) 0.093(2) Uani 1 1 d . . .
H13A H 0.1964 0.1007 0.2468 0.112 Uiso 1 1 calc R . .
C14 C 0.1506(2) 0.1506(2) 0.25046(19) 0.096(3) Uani 1 2 d S . .
C15 C 0.17104(17) 0.17104(17) 0.28148(19) 0.129(5) Uani 1 2 d SDU . .
C16 C 0.20706(16) 0.20706(16) 0.2730(3) 0.233(8) Uani 0.60 2 d PDU A 1
H16A H 0.2202 0.2202 0.2922 0.350 Uiso 0.60 2 d PR A 1
H16B H 0.2306 0.1935 0.2604 0.350 Uiso 0.60 1 d PR A 1
C16' C 0.1492(3) 0.1492(3) 0.31151(19) 0.233(8) Uani 0.40 2 d PDU A 2
H16C H 0.1629 0.1629 0.3303 0.350 Uiso 0.40 2 d PR A 2
H16D H 0.1169 0.1567 0.3117 0.350 Uiso 0.40 1 d PR A 2
C17 C 0.1937(3) 0.1336(2) 0.30191(19) 0.233(8) Uani 0.60 1 d PDU A 1
H17A H 0.2073 0.1473 0.3213 0.350 Uiso 0.60 1 calc PR A 1
H17B H 0.2175 0.1186 0.2891 0.350 Uiso 0.60 1 calc PR A 1
H17C H 0.1707 0.1111 0.3084 0.350 Uiso 0.60 1 calc PR A 1
C17' C 0.1626(2) 0.22265(17) 0.2826(3) 0.233(8) Uani 0.40 1 d PDU A 2
H17D H 0.1766 0.2354 0.3022 0.350 Uiso 0.40 1 calc PR A 2
H17E H 0.1297 0.2286 0.2829 0.350 Uiso 0.40 1 calc PR A 2
H17F H 0.1762 0.2370 0.2634 0.350 Uiso 0.40 1 calc PR A 2
C9 C 0.40320(15) 0.17238(19) 0.12400(14) 0.154(4) Uani 1 1 d DU . .
C18 C 0.4400(2) 0.1351(3) 0.1241(3) 0.223(6) Uani 0.62 1 d PDU B 1
H18A H 0.4683 0.1475 0.1332 0.335 Uiso 0.62 1 calc PR B 1
H18B H 0.4456 0.1249 0.1018 0.335 Uiso 0.62 1 calc PR B 1
H18C H 0.4296 0.1093 0.1372 0.335 Uiso 0.62 1 calc PR B 1
C19 C 0.4207(3) 0.2130(3) 0.1041(2) 0.223(6) Uani 0.62 1 d PDU B 1
H19A H 0.4492 0.2243 0.1136 0.335 Uiso 0.62 1 calc PR B 1
H19B H 0.3978 0.2374 0.1044 0.335 Uiso 0.62 1 calc PR B 1
H19C H 0.4261 0.2033 0.0817 0.335 Uiso 0.62 1 calc PR B 1
C20 C 0.3953(3) 0.1881(4) 0.15902(16) 0.223(6) Uani 0.62 1 d PDU B 1
H20A H 0.4239 0.1998 0.1681 0.335 Uiso 0.62 1 calc PR B 1
H20B H 0.3846 0.1623 0.1721 0.335 Uiso 0.62 1 calc PR B 1
H20C H 0.3722 0.2123 0.1593 0.335 Uiso 0.62 1 calc PR B 1
C18' C 0.4252(4) 0.1365(4) 0.1461(4) 0.223(6) Uani 0.38 1 d PDU B 2
H18H H 0.4316 0.1088 0.1335 0.335 Uiso 0.38 1 calc PR B 2
H18D H 0.4043 0.1291 0.1639 0.335 Uiso 0.38 1 calc PR B 2
H18E H 0.4538 0.1486 0.1550 0.335 Uiso 0.38 1 calc PR B 2
C19' C 0.4371(3) 0.1846(6) 0.09700(19) 0.223(6) Uani 0.38 1 d PDU B 2
H19H H 0.4235 0.2078 0.0828 0.335 Uiso 0.38 1 calc PR B 2
H19D H 0.4441 0.1573 0.0843 0.335 Uiso 0.38 1 calc PR B 2
H19E H 0.4652 0.1966 0.1066 0.335 Uiso 0.38 1 calc PR B 2
C20' C 0.3936(3) 0.2154(4) 0.1441(4) 0.223(6) Uani 0.38 1 d PDU B 2
H20H H 0.3724 0.2079 0.1617 0.335 Uiso 0.38 1 calc PR B 2
H20D H 0.3800 0.2388 0.1302 0.335 Uiso 0.38 1 calc PR B 2
H20E H 0.4222 0.2268 0.1533 0.335 Uiso 0.38 1 calc PR B 2

loop_
_atom_site_aniso_label
_atom_site_aniso_U_11
_atom_site_aniso_U_22
_atom_site_aniso_U_33
_atom_site_aniso_U_23
_atom_site_aniso_U_13
_atom_site_aniso_U_12
Cu1 0.0537(7) 0.0599(7) 0.0899(8) 0.000 -0.0243(6) 0.000
Cu2 0.0472(7) 0.0700(7) 0.0878(8) 0.000 -0.0160(6) 0.000
Cu3 0.0512(6) 0.0512(6) 0.0957(12) 0.000 0.000 -0.0161(8)
Cu4 0.0455(5) 0.0455(5) 0.0955(12) 0.000 0.000 -0.0086(8)
O1 0.045(3) 0.095(3) 0.108(4) 0.025(3) -0.006(2) 0.008(2)
O2 0.045(3) 0.077(3) 0.087(3) 0.024(2) -0.017(2) -0.011(2)
O3 0.058(3) 0.063(3) 0.113(4) 0.028(3) -0.010(2) -0.018(2)
O4 0.059(3) 0.060(3) 0.098(3) 0.017(2) -0.020(3) -0.010(2)
O5 0.061(3) 0.067(3) 0.111(4) 0.016(3) -0.017(3) 0.026(2)
O6 0.060(3) 0.078(3) 0.092(4) -0.013(3) -0.017(3) 0.012(2)
O7 0.075(4) 0.185(6) 0.248(6) 0.000 -0.075(4) 0.000
O9 0.075(4) 0.185(6) 0.248(6) 0.000 -0.075(4) 0.000
O8 0.075(4) 0.185(6) 0.248(6) 0.000 -0.075(4) 0.000
O10 0.075(4) 0.185(6) 0.248(6) 0.000 -0.075(4) 0.000
C1 0.100(7) 0.061(5) 0.108(7) 0.011(5) -0.018(5) 0.032(5)
C2 0.054(5) 0.062(4) 0.080(5) 0.023(4) 0.014(4) 0.010(4)
C3 0.059(5) 0.103(6) 0.114(6) 0.058(5) 0.004(4) 0.008(4)
C4 0.037(4) 0.130(7) 0.204(10) 0.060(7) -0.028(5) -0.017(5)
C5 0.054(5) 0.088(6) 0.148(7) 0.033(5) 0.013(5) -0.002(4)
C6 0.037(4) 0.072(5) 0.114(6) 0.019(4) 0.006(4) -0.005(3)
C7 0.075(5) 0.085(6) 0.052(4) 0.007(4) 0.003(4) 0.014(5)
C8 0.046(4) 0.069(5) 0.083(5) -0.005(4) 0.003(4) 0.017(4)
C10 0.079(6) 0.024(4) 0.105(6) -0.004(4) 0.002(5) -0.002(3)
C11 0.050(4) 0.081(5) 0.082(5) 0.009(4) -0.014(4) -0.011(4)
C12 0.056(4) 0.056(4) 0.097(8) 0.005(4) 0.005(4) -0.011(5)
C13 0.075(5) 0.063(5) 0.142(7) 0.003(5) -0.031(5) -0.002(4)
C14 0.080(5) 0.080(5) 0.128(10) -0.017(5) -0.017(5) 0.036(7)
C15 0.106(6) 0.106(6) 0.175(13) -0.049(7) -0.049(7) 0.012(7)
C16 0.224(11) 0.224(11) 0.251(16) -0.058(9) -0.058(9) -0.056(14)
C16' 0.224(11) 0.224(11) 0.251(16) -0.058(9) -0.058(9) -0.056(14)
C17 0.224(11) 0.224(11) 0.251(16) -0.058(9) -0.058(9) -0.056(14)
C17' 0.224(11) 0.224(11) 0.251(16) -0.058(9) -0.058(9) -0.056(14)
C9 0.093(7) 0.164(10) 0.204(11) 0.024(8) -0.003(7) 0.005(6)
C18 0.110(7) 0.324(14) 0.236(11) 0.134(9) -0.022(6) -0.097(8)
C19 0.110(7) 0.324(14) 0.236(11) 0.134(9) -0.022(6) -0.097(8)
C20 0.110(7) 0.324(14) 0.236(11) 0.134(9) -0.022(6) -0.097(8)
C18' 0.110(7) 0.324(14) 0.236(11) 0.134(9) -0.022(6) -0.097(8)
C19' 0.110(7) 0.324(14) 0.236(11) 0.134(9) -0.022(6) -0.097(8)
C20' 0.110(7) 0.324(14) 0.236(11) 0.134(9) -0.022(6) -0.097(8)

loop_
_atom_type_symbol
_atom_type_description
_atom_type_scat_dispersion_real
_atom_type_scat_dispersion_imag
_atom_type_scat_source
C C 0.0033 0.0016 'International Tables Vol C Tables 4.2.6.8 and 6.1.1.4'
H H 0.0000 0.0000 'International Tables Vol C Tables 4.2.6.8 and 6.1.1.4'
O O 0.0106 0.0060 'International Tables Vol C Tables 4.2.6.8 and 6.1.1.4'
Cu Cu 0.3201 1.2651 'International Tables Vol C Tables 4.2.6.8 and 6.1.1.4'

loop_
_geom_angle_atom_site_label_1
_geom_angle_atom_site_label_2
_geom_angle_atom_site_label_3
_geom_angle
_geom_angle_site_symmetry_1
_geom_angle_site_symmetry_3
O1 Cu1 O1 88.9(2) . 21
O1 Cu1 O5 89.91(17) . .
O1 Cu1 O5 168.56(19) 21 .
O1 Cu1 O5 168.56(19) . 21
O1 Cu1 O5 89.91(17) 21 21
O5 Cu1 O5 89.0(2) . 21
O1 Cu1 O7 97.2(2) . .
O1 Cu1 O7 97.2(2) 21 .
O5 Cu1 O7 94.3(2) . .
O5 Cu1 O7 94.3(2) 21 .
O1 Cu1 Cu2 84.80(13) . .
O1 Cu1 Cu2 84.80(13) 21 .
O5 Cu1 Cu2 83.76(13) . .
O5 Cu1 Cu2 83.76(13) 21 .
O7 Cu1 Cu2 177.2(3) . .
O2 Cu2 O2 88.1(2) . 21
O2 Cu2 O6 170.26(19) . 21
O2 Cu2 O6 91.40(18) 21 21
O2 Cu2 O6 91.40(18) . .
O2 Cu2 O6 170.26(19) 21 .
O6 Cu2 O6 87.4(3) 21 .
O2 Cu2 O8 92.8(2) . .
O2 Cu2 O8 92.8(2) 21 .
O6 Cu2 O8 97.0(2) 21 .
O6 Cu2 O8 97.0(2) . .
O2 Cu2 Cu1 85.02(13) . .
O2 Cu2 Cu1 85.02(13) 21 .
O6 Cu2 Cu1 85.25(14) 21 .
O6 Cu2 Cu1 85.24(14) . .
O8 Cu2 Cu1 176.9(3) . .
O3 Cu3 O3 168.0(2) . 7
O3 Cu3 O3 88.5(3) . 18
O3 Cu3 O3 90.2(3) 7 18
O3 Cu3 O3 90.2(3) . 24
O3 Cu3 O3 88.5(3) 7 24
O3 Cu3 O3 168.0(2) 18 24
O3 Cu3 O9 95.98(12) . .
O3 Cu3 O9 95.98(12) 7 .
O3 Cu3 O9 95.98(12) 18 .
O3 Cu3 O9 95.98(12) 24 .
O3 Cu3 Cu4 84.02(12) . .
O3 Cu3 Cu4 84.02(12) 7 .
O3 Cu3 Cu4 84.02(12) 18 .
O3 Cu3 Cu4 84.02(12) 24 .
O9 Cu3 Cu4 180.0(3) . .
O4 Cu4 O4 90.2(3) . 24
O4 Cu4 O4 167.9(3) . 7
O4 Cu4 O4 88.5(3) 24 7
O4 Cu4 O4 88.5(3) . 18
O4 Cu4 O4 167.9(3) 24 18
O4 Cu4 O4 90.2(3) 7 18
O4 Cu4 O10 96.07(13) . .
O4 Cu4 O10 96.07(13) 24 .
O4 Cu4 O10 96.07(13) 7 .
O4 Cu4 O10 96.07(13) 18 .
O4 Cu4 Cu3 83.93(13) . .
O4 Cu4 Cu3 83.93(13) 24 .
O4 Cu4 Cu3 83.93(13) 7 .
O4 Cu4 Cu3 83.93(13) 18 .
O10 Cu4 Cu3 180.0(3) . .
C1 O1 Cu1 121.6(4) . .
C1 O2 Cu2 123.5(5) . .
C7 O3 Cu3 121.0(4) . .
C7 O4 Cu4 122.9(4) . .
C10 O5 Cu1 120.4(4) . .
C10 O6 Cu2 120.4(4) . .
O2 C1 O1 124.9(7) . .
O2 C1 C2 120.3(7) . .
O1 C1 C2 114.8(7) . .
C8 C2 C3 122.4(6) . .
C8 C2 C1 115.1(7) . .
C3 C2 C1 122.5(6) . .
C4 C3 C2 120.2(6) . .
C4 C3 H3A 119.9 . .
C2 C3 H3A 119.9 . .
C3 C4 C5 116.7(5) . .
C3 C4 C9 119.6(5) . .
C5 C4 C9 123.7(5) . .
C6 C5 C4 124.6(6) . .
C6 C5 H5A 117.7 . .
C4 C5 H5A 117.7 . .
C5 C6 C8 116.6(6) . .
C5 C6 C7 122.8(7) . .
C8 C6 C7 120.6(6) . .
O4 C7 O3 127.7(6) . .
O4 C7 C6 116.8(7) . .
O3 C7 C6 115.3(7) . .
C2 C8 C6 119.2(6) . .
C2 C8 H8A 120.4 . .
C6 C8 H8A 120.4 . .
O6 C10 O5 129.6(6) . .
O6 C10 C11 116.6(7) . .
O5 C10 C11 113.4(7) . .
C12 C11 C13 117.8(7) . .
C12 C11 C10 119.0(7) . .
C13 C11 C10 123.0(6) . .
C11 C12 C11 119.4(9) . 24
C11 C12 H12A 120.3 . .
C11 C12 H12A 120.3 24 .
C14 C13 C11 122.1(6) . .
C14 C13 H13A 118.9 . .
C11 C13 H13A 118.9 . .
C13 C14 C13 120.7(8) 24 .
C13 C14 C15 119.4(4) 24 .
C13 C14 C15 119.4(4) . .
C17 C15 C17' 56.0(2) . 24
C17 C15 C17 108.5(4) . 24
C17' C15 C17 139.30(14) 24 24
C17 C15 C17' 139.30(14) . .
C17' C15 C17' 108.5(4) 24 .
C17 C15 C17' 56.0(2) 24 .
C17 C15 C16' 55.85(18) . .
C17' C15 C16' 108.65(10) 24 .
C17 C15 C16' 55.85(18) 24 .
C17' C15 C16' 108.65(10) . .
C17 C15 C16 108.64(10) . .
C17' C15 C16 55.85(18) 24 .
C17 C15 C16 108.63(10) 24 .
C17' C15 C16 55.85(18) . .
C16' C15 C16 139.33(14) . .
C17 C15 C14 110.35(10) . .
C17' C15 C14 110.34(9) 24 .
C17 C15 C14 110.36(10) 24 .
C17' C15 C14 110.34(9) . .
C16' C15 C14 110.33(10) . .
C16 C15 C14 110.33(10) . .
C15 C16 H16A 111.2 . .
C15 C16 H16B 109.7 . .
H16A C16 H16B 109.1 . .
C15 C16' H16C 107.7 . .
C15 C16' H16D 108.6 . .
H16C C16' H16D 107.8 . .
C15 C17 H17A 109.5 . .
C15 C17 H17B 109.5 . .
H17A C17 H17B 109.5 . .
C15 C17 H17C 109.5 . .
H17A C17 H17C 109.5 . .
H17B C17 H17C 109.5 . .
C15 C17' H17D 109.5 . .
C15 C17' H17E 109.5 . .
H17D C17' H17E 109.5 . .
C15 C17' H17F 109.5 . .
H17D C17' H17F 109.5 . .
H17E C17' H17F 109.5 . .
C19 C9 C18' 135.2(3) . .
C19 C9 C20 108.65(8) . .
C18' C9 C20 73.2(6) . .
C18' C9 C19' 108.64(8) . .
C20 C9 C19' 135.3(3) . .
C19 C9 C20' 73.2(6) . .
C18' C9 C20' 108.64(8) . .
C19' C9 C20' 108.59(8) . .
C19 C9 C18 108.61(8) . .
C20 C9 C18 108.57(8) . .
C19' C9 C18 73.3(6) . .
C20' C9 C18 135.4(3) . .
C19 C9 C4 110.38(8) . .
C18' C9 C4 110.35(8) . .
C20 C9 C4 110.31(8) . .
C19' C9 C4 110.30(8) . .
C20' C9 C4 110.27(8) . .
C18 C9 C4 110.26(8) . .
C9 C18 H18A 109.5 . .
C9 C18 H18B 109.5 . .
H18A C18 H18B 109.5 . .
C9 C18 H18C 109.5 . .
H18A C18 H18C 109.5 . .
H18B C18 H18C 109.5 . .
C9 C19 H19A 109.5 . .
C9 C19 H19B 109.5 . .
H19A C19 H19B 109.5 . .
C9 C19 H19C 109.5 . .
H19A C19 H19C 109.5 . .
H19B C19 H19C 109.5 . .
C9 C20 H20A 109.5 . .
C9 C20 H20B 109.5 . .
H20A C20 H20B 109.5 . .
C9 C20 H20C 109.5 . .
H20A C20 H20C 109.5 . .
H20B C20 H20C 109.5 . .
C9 C18' H18H 109.5 . .
C9 C18' H18D 109.5 . .
H18H C18' H18D 109.5 . .
C9 C18' H18E 109.5 . .
H18H C18' H18E 109.5 . .
H18D C18' H18E 109.5 . .
C9 C19' H19H 109.5 . .
C9 C19' H19D 109.5 . .
H19H C19' H19D 109.5 . .
C9 C19' H19E 109.5 . .
H19H C19' H19E 109.5 . .
H19D C19' H19E 109.5 . .
C9 C20' H20H 109.5 . .
C9 C20' H20D 109.5 . .
H20H C20' H20D 109.5 . .
C9 C20' H20E 109.5 . .
H20H C20' H20E 109.5 . .
H20D C20' H20E 109.5 . .

loop_
_geom_bond_atom_site_label_1
_geom_bond_atom_site_label_2
_geom_bond_distance
_geom_bond_site_symmetry_2
Cu1 O1 1.950(4) .
Cu1 O1 1.950(4) 21
Cu1 O5 1.962(4) .
Cu1 O5 1.963(4) 21
Cu1 O7 2.129(7) .
Cu1 Cu2 2.6594(17) .
Cu2 O2 1.942(4) .
Cu2 O2 1.942(4) 21
Cu2 O6 1.954(4) 21
Cu2 O6 1.954(4) .
Cu2 O8 2.195(8) .
Cu3 O3 1.964(4) .
Cu3 O3 1.964(4) 7
Cu3 O3 1.964(4) 18
Cu3 O3 1.964(4) 24
Cu3 O9 2.159(11) .
Cu3 Cu4 2.663(2) .
Cu4 O4 1.946(4) .
Cu4 O4 1.946(4) 24
Cu4 O4 1.946(4) 7
Cu4 O4 1.946(4) 18
Cu4 O10 2.159(11) .
O1 C1 1.346(7) .
O2 C1 1.264(8) .
O3 C7 1.277(7) .
O4 C7 1.232(7) .
O5 C10 1.296(7) .
O6 C10 1.228(7) .
C1 C2 1.502(9) .
C2 C8 1.389(7) .
C2 C3 1.415(8) .
C3 C4 1.388(8) .
C3 H3A 0.9500 .
C4 C5 1.435(8) .
C4 C9 1.534(7) .
C5 C6 1.397(8) .
C5 H5A 0.9500 .
C6 C8 1.444(8) .
C6 C7 1.506(8) .
C8 H8A 0.9500 .
C10 C11 1.504(8) .
C11 C12 1.430(7) .
C11 C13 1.496(9) .
C12 C11 1.430(7) 24
C12 H12A 0.9500 .
C13 C14 1.346(7) .
C13 H13A 0.9500 .
C14 C13 1.346(7) 24
C14 C15 1.534(10) .
C15 C17 1.5327(11) .
C15 C17' 1.5327(11) 24
C15 C17 1.5327(11) 24
C15 C17' 1.5327(11) .
C15 C16' 1.5328(12) .
C15 C16 1.5329(11) .
C16 H16A 0.9599 .
C16 H16B 0.9508 .
C16' H16C 0.9599 .
C16' H16D 0.9709 .
C17 H17A 0.9800 .
C17 H17B 0.9800 .
C17 H17C 0.9800 .
C17' H17D 0.9800 .
C17' H17E 0.9800 .
C17' H17F 0.9800 .
C9 C19 1.5325(10) .
C9 C18' 1.5325(10) .
C9 C20 1.5330(12) .
C9 C19' 1.5330(10) .
C9 C20' 1.5332(10) .
C9 C18 1.5335(10) .
C18 H18A 0.9800 .
C18 H18B 0.9800 .
C18 H18C 0.9800 .
C19 H19A 0.9800 .
C19 H19B 0.9800 .
C19 H19C 0.9800 .
C20 H20A 0.9800 .
C20 H20B 0.9800 .
C20 H20C 0.9800 .
C18' H18H 0.9800 .
C18' H18D 0.9800 .
C18' H18E 0.9800 .
C19' H19H 0.9800 .
C19' H19D 0.9800 .
C19' H19E 0.9800 .
C20' H20H 0.9800 .
C20' H20D 0.9800 .
C20' H20E 0.9800 .

loop_
_geom_torsion_atom_site_label_1
_geom_torsion_atom_site_label_2
_geom_torsion_atom_site_label_3
_geom_torsion_atom_site_label_4
_geom_torsion
_geom_torsion_site_symmetry_1
_geom_torsion_site_symmetry_4
O1 Cu1 Cu2 O2 0.40(18) . .
O1 Cu1 Cu2 O2 -88.96(17) 21 .
O5 Cu1 Cu2 O2 90.88(17) . .
O5 Cu1 Cu2 O2 -179.44(18) 21 .
O1 Cu1 Cu2 O2 88.97(17) . 21
O1 Cu1 Cu2 O2 -0.40(18) 21 21
O5 Cu1 Cu2 O2 179.44(18) . 21
O5 Cu1 Cu2 O2 -90.88(17) 21 21
O1 Cu1 Cu2 O6 -179.21(18) . 21
O1 Cu1 Cu2 O6 91.42(18) 21 21
O5 Cu1 Cu2 O6 -88.74(18) . 21
O5 Cu1 Cu2 O6 0.95(18) 21 21
O1 Cu1 Cu2 O6 -91.42(18) . .
O1 Cu1 Cu2 O6 179.22(18) 21 .
O5 Cu1 Cu2 O6 -0.95(18) . .
O5 Cu1 Cu2 O6 88.74(18) 21 .
O3 Cu3 Cu4 O4 -0.03(19) . .
O3 Cu3 Cu4 O4 179.98(19) 7 .
O3 Cu3 Cu4 O4 89.13(18) 18 .
O3 Cu3 Cu4 O4 -90.87(18) 24 .
O3 Cu3 Cu4 O4 90.87(18) . 24
O3 Cu3 Cu4 O4 -89.13(18) 7 24
O3 Cu3 Cu4 O4 -179.97(19) 18 24
O3 Cu3 Cu4 O4 0.03(19) 24 24
O3 Cu3 Cu4 O4 179.97(19) . 7
O3 Cu3 Cu4 O4 -0.03(19) 7 7
O3 Cu3 Cu4 O4 -90.87(18) 18 7
O3 Cu3 Cu4 O4 89.13(18) 24 7
O3 Cu3 Cu4 O4 -89.13(18) . 18
O3 Cu3 Cu4 O4 90.87(18) 7 18
O3 Cu3 Cu4 O4 0.03(19) 18 18
O3 Cu3 Cu4 O4 -179.97(19) 24 18
O1 Cu1 O1 C1 87.1(5) 21 .
O5 Cu1 O1 C1 -81.5(5) . .
O5 Cu1 O1 C1 3.0(12) 21 .
O7 Cu1 O1 C1 -175.8(5) . .
Cu2 Cu1 O1 C1 2.2(4) . .
O2 Cu2 O2 C1 -88.5(5) 21 .
O6 Cu2 O2 C1 81.7(5) . .
O8 Cu2 O2 C1 178.8(5) . .
Cu1 Cu2 O2 C1 -3.4(5) . .
O3 Cu3 O3 C7 -3.6(4) 7 .
O3 Cu3 O3 C7 -87.7(5) 18 .
O3 Cu3 O3 C7 80.4(5) 24 .
O9 Cu3 O3 C7 176.4(4) . .
Cu4 Cu3 O3 C7 -3.6(4) . .
O4 Cu4 O4 C7 -80.0(5) 24 .
O4 Cu4 O4 C7 3.9(5) 7 .
O4 Cu4 O4 C7 87.9(5) 18 .
O10 Cu4 O4 C7 -176.1(5) . .
Cu3 Cu4 O4 C7 3.9(5) . .
O1 Cu1 O5 C10 81.9(4) . .
O1 Cu1 O5 C10 -2.1(11) 21 .
O5 Cu1 O5 C10 -86.7(4) 21 .
O7 Cu1 O5 C10 179.1(5) . .
Cu2 Cu1 O5 C10 -2.9(4) . .
O2 Cu2 O6 C10 -79.6(5) . .
O6 Cu2 O6 C10 90.7(5) 21 .
O8 Cu2 O6 C10 -172.6(5) . .
Cu1 Cu2 O6 C10 5.3(5) . .
Cu2 O2 C1 O1 6.4(9) . .
Cu2 O2 C1 C2 -174.9(4) . .
Cu1 O1 C1 O2 -5.7(9) . .
Cu1 O1 C1 C2 175.5(4) . .
O2 C1 C2 C8 9.3(9) . .
O1 C1 C2 C8 -171.8(5) . .
O2 C1 C2 C3 -170.9(6) . .
O1 C1 C2 C3 8.0(9) . .
C8 C2 C3 C4 7.0(10) . .
C1 C2 C3 C4 -172.9(6) . .
C2 C3 C4 C5 -6.0(11) . .
C2 C3 C4 C9 173.4(5) . .
C3 C4 C5 C6 3.9(11) . .
C9 C4 C5 C6 -175.4(6) . .
C4 C5 C6 C8 -2.3(10) . .
C4 C5 C6 C7 175.4(6) . .
Cu4 O4 C7 O3 -8.5(9) . .
Cu4 O4 C7 C6 177.0(4) . .
Cu3 O3 C7 O4 8.3(9) . .
Cu3 O3 C7 C6 -177.1(4) . .
C5 C6 C7 O4 174.0(6) . .
C8 C6 C7 O4 -8.4(9) . .
C5 C6 C7 O3 -1.1(9) . .
C8 C6 C7 O3 176.5(5) . .
C3 C2 C8 C6 -5.2(9) . .
C1 C2 C8 C6 174.6(5) . .
C5 C6 C8 C2 2.8(9) . .
C7 C6 C8 C2 -175.0(6) . .
Cu2 O6 C10 O5 -10.2(10) . .
Cu2 O6 C10 C11 177.2(4) . .
Cu1 O5 C10 O6 8.9(9) . .
Cu1 O5 C10 C11 -178.3(4) . .
O6 C10 C11 C12 -13.2(9) . .
O5 C10 C11 C12 173.0(6) . .
O6 C10 C11 C13 171.3(6) . .
O5 C10 C11 C13 -2.5(8) . .
C13 C11 C12 C11 0.4(11) . 24
C10 C11 C12 C11 -175.4(4) . 24
C12 C11 C13 C14 -0.5(11) . .
C10 C11 C13 C14 175.1(7) . .
C11 C13 C14 C13 0.7(15) . 24
C11 C13 C14 C15 -171.0(6) . .
C13 C14 C15 C17 154.1(7) 24 .
C13 C14 C15 C17 -34.2(7) . .
C13 C14 C15 C17' -145.8(7) 24 24
C13 C14 C15 C17' 26.0(7) . 24
C13 C14 C15 C17 34.2(7) 24 24
C13 C14 C15 C17 -154.1(7) . 24
C13 C14 C15 C17' -26.0(7) 24 .
C13 C14 C15 C17' 145.8(7) . .
C13 C14 C15 C16' 94.1(7) 24 .
C13 C14 C15 C16' -94.1(7) . .
C13 C14 C15 C16 -85.9(7) 24 .
C13 C14 C15 C16 85.9(7) . .
C3 C4 C9 C19 175.9(7) . .
C5 C4 C9 C19 -4.8(8) . .
C3 C4 C9 C18' 14.9(9) . .
C5 C4 C9 C18' -165.8(10) . .
C3 C4 C9 C20 -64.0(7) . .
C5 C4 C9 C20 115.3(8) . .
C3 C4 C9 C19' 134.9(9) . .
C5 C4 C9 C19' -45.7(10) . .
C3 C4 C9 C20' -105.1(9) . .
C5 C4 C9 C20' 74.2(10) . .
C3 C4 C9 C18 55.9(7) . .
C5 C4 C9 C18 -124.8(8) . .

loop_
_platon_squeeze_void_nr
_platon_squeeze_void_average_x
_platon_squeeze_void_average_y
_platon_squeeze_void_average_z
_platon_squeeze_void_volume
_platon_squeeze_void_count_electrons
_platon_squeeze_void_content
1 -0.015 -0.027 -0.006 22919 8542 ' '
